data_2213970
loop_
_publ_author_name
'Man Jiang'
'Lin-Tao Yu'
'Hui Ye'
'Xiang-Ge Zhou'

_publ_section_title
;A new salen ligand:
 2,2'-[(spiro[4.4]nonane-1,6-diyl)dinitrilomethylidyne]bis(4,6-dichlorophenol)
;
_journal_coeditor_code SJ2310
_journal_issue 6
_journal_name_full 'Acta Crystallographica Section E'
_journal_page_first o3049
_journal_page_last o3050
_journal_paper_doi 10.1107/S1600536807023148
_journal_volume 63
_journal_year 2007
_chemical_formula_iupac 'C23 H22 Cl4 N2 O2'
_chemical_formula_moiety 'C23 H22 Cl4 N2 O2'
_chemical_formula_sum 'C23 H22 Cl4 N2 O2'
_chemical_formula_weight 500.23
_chemical_name_systematic
;
2,6-bis(3,5-dichlorosalicylaldimine)-1,1'-spiro[4,4]nonane
;
_space_group_IT_number 14
_symmetry_cell_setting monoclinic
_symmetry_space_group_name_Hall '-P 2yn'
_symmetry_space_group_name_H-M 'P 1 21/n 1'
_atom_sites_solution_hydrogens geom
_atom_sites_solution_primary direct
_atom_sites_solution_secondary difmap
_cell_angle_alpha 90.00
_cell_angle_beta 107.310(5)
_cell_angle_gamma 90.00
_cell_formula_units_Z 4
_cell_length_a 8.052(2)
_cell_length_b 33.489(6)
_cell_length_c 8.881(3)
_cell_measurement_reflns_used 7024
_cell_measurement_temperature 294(2)
_cell_measurement_theta_max 27.5
_cell_measurement_theta_min 1
_cell_volume 2286.3(10)
_computing_cell_refinement 'SAINT (Bruker, 2003)'
_computing_data_collection 'SMART (Bruker, 2003)'
_computing_data_reduction SAINT
_computing_molecular_graphics 'SHELXTL (Sheldrick, 1998)'
_computing_publication_material SHELXTL
_computing_structure_refinement 'SHELXL97 (Sheldrick, 1997)'
_computing_structure_solution 'SHELXS97 (Sheldrick, 1997)'
_diffrn_ambient_temperature 294(2)
_diffrn_measured_fraction_theta_full 0.986
_diffrn_measured_fraction_theta_max 0.986
_diffrn_measurement_device_type 'Bruker SMART CCD area-detector'
_diffrn_measurement_method '\f and \w'
_diffrn_radiation_monochromator graphite
_diffrn_radiation_source 'fine-focus sealed tube'
_diffrn_radiation_type MoK\a
_diffrn_radiation_wavelength 0.71073
_diffrn_reflns_av_R_equivalents 0.0799
_diffrn_reflns_av_sigmaI/netI 0.0806
_diffrn_reflns_limit_h_max 10
_diffrn_reflns_limit_h_min -10
_diffrn_reflns_limit_k_max 43
_diffrn_reflns_limit_k_min -43
_diffrn_reflns_limit_l_max 11
_diffrn_reflns_limit_l_min -11
_diffrn_reflns_number 20717
_diffrn_reflns_theta_full 27.58
_diffrn_reflns_theta_max 27.58
_diffrn_reflns_theta_min 2.43
_diffrn_standards_number 0
_exptl_absorpt_coefficient_mu 0.541
_exptl_absorpt_correction_T_max 0.869
_exptl_absorpt_correction_T_min 0.686
_exptl_absorpt_correction_type multi-scan
_exptl_absorpt_process_details '(SADABS; Sheldrick, 1996)'
_exptl_crystal_colour colourless
_exptl_crystal_density_diffrn 1.453
_exptl_crystal_density_method 'not measured'
_exptl_crystal_description plate
_exptl_crystal_F_000 1032
_exptl_crystal_size_max 0.50
_exptl_crystal_size_mid 0.50
_exptl_crystal_size_min 0.26
_refine_diff_density_max 0.570
_refine_diff_density_min -0.404
_refine_ls_extinction_method none
_refine_ls_goodness_of_fit_ref 1.010
_refine_ls_hydrogen_treatment constr
_refine_ls_matrix_type full
_refine_ls_number_parameters 282
_refine_ls_number_reflns 5224
_refine_ls_number_restraints 0
_refine_ls_restrained_S_all 1.010
_refine_ls_R_factor_all 0.1676
_refine_ls_R_factor_gt 0.0864
_refine_ls_shift/su_max 0.001
_refine_ls_shift/su_mean 0.000
_refine_ls_structure_factor_coef Fsqd
_refine_ls_weighting_details 'calc w = 1/[\s^2^(Fo^2^)+(0.0917P)^2^+10.5P] where P=(Fo^2^+2Fc^2^)/3'
_refine_ls_weighting_scheme calc
_refine_ls_wR_factor_gt 0.2366
_refine_ls_wR_factor_ref 0.2773
_reflns_number_gt 2703
_reflns_number_total 5224
_reflns_threshold_expression I>2\s(I)
_cod_data_source_file sj2310.cif
_cod_data_source_block I
_cod_original_cell_volume 2286.5(10)
_cod_original_sg_symbol_H-M 'P 21/n '
_cod_database_code 2213970
_cod_database_fobs_code 2213970

loop_
_symmetry_equiv_pos_as_xyz
'x, y, z'
'-x+1/2, y+1/2, -z+1/2'
'-x, -y, -z'
'x-1/2, -y-1/2, z-1/2'

loop_
_atom_site_type_symbol
_atom_site_label
_atom_site_fract_x
_atom_site_fract_y
_atom_site_fract_z
_atom_site_U_iso_or_equiv
_atom_site_adp_type
_atom_site_calc_flag
_atom_site_refinement_flags
_atom_site_occupancy
Cl Cl1 0.54922(14) 0.61810(3) 1.00270(11) 0.0636(3) Uani d . 1
Cl Cl2 0.23820(16) 0.48030(3) 0.76711(14) 0.0695(4) Uani d . 1
Cl Cl3 -0.44144(15) 0.61516(4) -0.57224(11) 0.0691(3) Uani d . 1
Cl Cl4 -0.27100(15) 0.47871(3) -0.24418(13) 0.0658(3) Uani d . 1
O O1 0.3179(3) 0.65320(7) 0.7145(3) 0.0504(8) Uani d . 1
H H1 0.2512 0.6616 0.6317 0.076 Uiso calc R 1
O O2 -0.1879(3) 0.65165(8) -0.2998(3) 0.0511(8) Uani d . 1
H H2 -0.1096 0.6603 -0.2252 0.077 Uiso calc R 1
N N1 0.0794(3) 0.65024(8) 0.4446(3) 0.0370(8) Uani d . 1
N N2 0.0376(3) 0.65020(8) -0.0213(3) 0.0374(8) Uani d . 1
C C1 0.0581(4) 0.69371(8) 0.2094(3) 0.0267(7) Uani d . 1
C C2 -0.0370(4) 0.66977(10) 0.3067(3) 0.0347(9) Uani d . 1
H H2A -0.1101 0.6495 0.2388 0.042 Uiso calc R 1
C C3 -0.1546(5) 0.70092(12) 0.3505(5) 0.0506(11) Uani d . 1
H H3A -0.2567 0.6883 0.3661 0.061 Uiso calc R 1
H H3B -0.0924 0.7149 0.4465 0.061 Uiso calc R 1
C C4 -0.2054(5) 0.72931(13) 0.2129(4) 0.0581(12) Uani d . 1
H H4A -0.1865 0.7567 0.2495 0.070 Uiso calc R 1
H H4B -0.3274 0.7260 0.1548 0.070 Uiso calc R 1
C C5 -0.0928(4) 0.71947(10) 0.1091(4) 0.0383(9) Uani d . 1
H H5A -0.0485 0.7437 0.0752 0.046 Uiso calc R 1
H H5B -0.1591 0.7049 0.0164 0.046 Uiso calc R 1
C C6 0.1552(4) 0.66987(10) 0.1156(3) 0.0329(8) Uani d . 1
H H6 0.2296 0.6499 0.1842 0.040 Uiso calc R 1
C C7 0.2688(4) 0.70132(11) 0.0676(4) 0.0460(10) Uani d . 1
H H7A 0.2046 0.7147 -0.0291 0.055 Uiso calc R 1
H H7B 0.3722 0.6892 0.0526 0.055 Uiso calc R 1
C C8 0.3169(5) 0.73070(14) 0.2072(5) 0.0641(13) Uani d . 1
H H8A 0.4389 0.7281 0.2662 0.077 Uiso calc R 1
H H8B 0.2955 0.7580 0.1697 0.077 Uiso calc R 1
C C9 0.2034(4) 0.72019(11) 0.3102(4) 0.0392(9) Uani d . 1
H H9A 0.1555 0.7442 0.3424 0.047 Uiso calc R 1
H H9B 0.2702 0.7060 0.4038 0.047 Uiso calc R 1
C C10 0.0692(4) 0.61313(10) 0.4599(3) 0.0335(8) Uani d . 1
H H10 -0.0101 0.5987 0.3813 0.040 Uiso calc R 1
C C11 0.1808(4) 0.59175(10) 0.6003(3) 0.0346(8) Uani d . 1
C C12 0.3006(4) 0.61407(10) 0.7220(3) 0.0354(9) Uani d . 1
C C13 0.3999(4) 0.59259(11) 0.8535(4) 0.0401(9) Uani d . 1
C C14 0.3822(4) 0.55176(11) 0.8680(4) 0.0424(10) Uani d . 1
H H14 0.4496 0.5383 0.9567 0.051 Uiso calc R 1
C C15 0.2626(5) 0.53137(11) 0.7486(4) 0.0440(10) Uani d . 1
C C16 0.1630(4) 0.55106(11) 0.6149(4) 0.0386(9) Uani d . 1
H H16 0.0840 0.5369 0.5351 0.046 Uiso calc R 1
C C17 0.0223(4) 0.61260(9) -0.0209(3) 0.0331(8) Uani d . 1
H H17 0.0912 0.5980 0.0640 0.040 Uiso calc R 1
C C18 -0.1022(4) 0.59139(10) -0.1519(3) 0.0341(9) Uani d . 1
C C19 -0.2007(4) 0.61212(10) -0.2847(3) 0.0352(9) Uani d . 1
C C20 -0.3175(4) 0.59040(11) -0.4050(3) 0.0395(9) Uani d . 1
C C21 -0.3378(4) 0.54951(12) -0.3938(4) 0.0446(10) Uani d . 1
H H21 -0.4160 0.5355 -0.4749 0.054 Uiso calc R 1
C C22 -0.2402(4) 0.53002(11) -0.2603(4) 0.0408(9) Uani d . 1
C C23 -0.1231(4) 0.54973(10) -0.1397(4) 0.0385(9) Uani d . 1
H H23 -0.0581 0.5359 -0.0509 0.046 Uiso calc R 1

loop_
_atom_site_aniso_label
_atom_site_aniso_U_11
_atom_site_aniso_U_22
_atom_site_aniso_U_33
_atom_site_aniso_U_12
_atom_site_aniso_U_13
_atom_site_aniso_U_23
Cl1 0.0608(6) 0.0764(7) 0.0372(4) -0.0104(5) -0.0103(4) 0.0129(5)
Cl2 0.0771(7) 0.0500(5) 0.0698(6) 0.0244(5) 0.0041(5) 0.0005(5)
Cl3 0.0704(6) 0.0789(7) 0.0382(4) 0.0185(5) -0.0142(5) -0.0151(6)
Cl4 0.0741(6) 0.0474(5) 0.0617(6) 0.0015(5) -0.0014(5) -0.0138(5)
O1 0.0647(16) 0.0420(14) 0.0342(12) -0.0015(10) -0.0010(12) -0.0001(12)
O2 0.0674(17) 0.0440(14) 0.0312(12) 0.0062(10) -0.0015(12) -0.0042(12)
N1 0.0397(14) 0.0396(15) 0.0271(12) 0.0079(11) 0.0031(11) -0.0004(12)
N2 0.0376(14) 0.0449(16) 0.0253(12) -0.0064(11) 0.0025(11) 0.0032(12)
C1 0.0236(12) 0.0258(13) 0.0265(13) -0.0021(12) 0.0010(11) -0.0012(12)
C2 0.0297(15) 0.0418(17) 0.0253(14) 0.0102(12) -0.0031(12) 0.0005(14)
C3 0.0442(17) 0.058(2) 0.0572(19) 0.0088(17) 0.0267(15) 0.0075(17)
C4 0.0477(19) 0.070(3) 0.064(2) 0.0217(18) 0.0290(17) 0.0284(18)
C5 0.0374(16) 0.0386(17) 0.0334(15) 0.0108(13) 0.0022(14) 0.0107(15)
C6 0.0286(14) 0.0412(17) 0.0258(14) -0.0050(12) 0.0033(12) 0.0019(14)
C7 0.0397(16) 0.055(2) 0.0505(18) -0.0076(16) 0.0237(14) -0.0055(16)
C8 0.056(2) 0.075(3) 0.068(2) -0.024(2) 0.0286(19) -0.0329(19)
C9 0.0301(15) 0.0456(19) 0.0414(16) -0.0057(15) 0.0098(13) -0.0082(14)
C10 0.0346(15) 0.0391(17) 0.0249(13) 0.0034(12) 0.0059(12) -0.0012(14)
C11 0.0360(15) 0.0434(18) 0.0252(13) 0.0061(13) 0.0102(12) 0.0046(14)
C12 0.0392(16) 0.0430(19) 0.0256(13) 0.0017(12) 0.0119(12) 0.0021(14)
C13 0.0350(16) 0.057(2) 0.0259(14) 0.0013(14) 0.0055(13) 0.0101(16)
C14 0.0440(17) 0.055(2) 0.0275(14) 0.0114(14) 0.0093(14) 0.0158(16)
C15 0.0451(18) 0.0452(19) 0.0425(17) 0.0156(15) 0.0143(15) 0.0126(16)
C16 0.0347(16) 0.051(2) 0.0290(15) 0.0086(14) 0.0075(13) 0.0005(15)
C17 0.0336(15) 0.0359(17) 0.0260(13) -0.0024(12) 0.0031(12) 0.0088(14)
C18 0.0339(15) 0.0411(17) 0.0238(13) -0.0043(13) 0.0030(12) -0.0020(14)
C19 0.0385(16) 0.0424(18) 0.0233(13) 0.0025(12) 0.0073(13) -0.0018(14)
C20 0.0379(16) 0.056(2) 0.0204(13) 0.0046(14) 0.0029(13) -0.0021(16)
C21 0.0350(16) 0.067(2) 0.0293(15) -0.0035(15) 0.0064(13) -0.0143(17)
C22 0.0396(17) 0.0437(19) 0.0362(16) 0.0000(15) 0.0067(14) -0.0034(15)
C23 0.0401(17) 0.0437(19) 0.0276(14) -0.0008(13) 0.0038(13) -0.0006(15)

loop_
_atom_type_symbol
_atom_type_description
_atom_type_scat_dispersion_real
_atom_type_scat_dispersion_imag
_atom_type_scat_source
C C 0.0033 0.0000 'International Tables Vol C Tables 4.2.6.8 and 6.1.1.4'
H H 0.0000 0.0000 'International Tables Vol C Tables 4.2.6.8 and 6.1.1.4'
N N 0.0061 0.0000 'International Tables Vol C Tables 4.2.6.8 and 6.1.1.4'
O O 0.0106 0.0000 'International Tables Vol C Tables 4.2.6.8 and 6.1.1.4'
Cl Cl 0.1484 0.0000 'International Tables Vol C Tables 4.2.6.8 and 6.1.1.4'

loop_
_geom_angle_atom_site_label_1
_geom_angle_atom_site_label_2
_geom_angle_atom_site_label_3
_geom_angle
C12 O1 H1 109.5
C19 O2 H2 109.5
C10 N1 C2 119.3(3)
C17 N2 C6 119.1(3)
C6 C1 C9 101.3(3)
C6 C1 C2 117.1(3)
C9 C1 C2 113.3(3)
C6 C1 C5 114.9(2)
C9 C1 C5 110.4(2)
C2 C1 C5 100.3(2)
N1 C2 C3 112.5(3)
N1 C2 C1 113.7(3)
C3 C2 C1 103.7(3)
N1 C2 H2A 108.9
C3 C2 H2A 108.9
C1 C2 H2A 108.9
C4 C3 C2 105.2(3)
C4 C3 H3A 110.7
C2 C3 H3A 110.7
C4 C3 H3B 110.7
C2 C3 H3B 110.7
H3A C3 H3B 108.8
C3 C4 C5 106.9(3)
C3 C4 H4A 110.3
C5 C4 H4A 110.3
C3 C4 H4B 110.3
C5 C4 H4B 110.3
H4A C4 H4B 108.6
C4 C5 C1 106.4(3)
C4 C5 H5A 110.4
C1 C5 H5A 110.4
C4 C5 H5B 110.4
C1 C5 H5B 110.4
H5A C5 H5B 108.6
N2 C6 C1 112.4(2)
N2 C6 C7 111.7(3)
C1 C6 C7 103.7(3)
N2 C6 H6 109.6
C1 C6 H6 109.6
C7 C6 H6 109.6
C6 C7 C8 104.0(3)
C6 C7 H7A 111.0
C8 C7 H7A 111.0
C6 C7 H7B 111.0
C8 C7 H7B 111.0
H7A C7 H7B 109.0
C9 C8 C7 106.6(3)
C9 C8 H8A 110.4
C7 C8 H8A 110.4
C9 C8 H8B 110.4
C7 C8 H8B 110.4
H8A C8 H8B 108.6
C8 C9 C1 106.0(3)
C8 C9 H9A 110.5
C1 C9 H9A 110.5
C8 C9 H9B 110.5
C1 C9 H9B 110.5
H9A C9 H9B 108.7
N1 C10 C11 121.7(3)
N1 C10 H10 119.2
C11 C10 H10 119.2
C16 C11 C12 120.7(3)
C16 C11 C10 120.1(3)
C12 C11 C10 119.1(3)
O1 C12 C13 120.6(3)
O1 C12 C11 122.6(3)
C13 C12 C11 116.8(3)
C14 C13 C12 122.4(3)
C14 C13 Cl1 119.0(2)
C12 C13 Cl1 118.7(3)
C15 C14 C13 118.9(3)
C15 C14 H14 120.5
C13 C14 H14 120.5
C14 C15 C16 121.0(3)
C14 C15 Cl2 119.1(3)
C16 C15 Cl2 119.8(3)
C11 C16 C15 120.1(3)
C11 C16 H16 120.0
C15 C16 H16 120.0
N2 C17 C18 121.4(3)
N2 C17 H17 119.3
C18 C17 H17 119.3
C19 C18 C23 120.4(3)
C19 C18 C17 120.7(3)
C23 C18 C17 118.9(3)
O2 C19 C18 122.4(3)
O2 C19 C20 119.5(3)
C18 C19 C20 118.1(3)
C21 C20 C19 121.7(3)
C21 C20 Cl3 118.9(2)
C19 C20 Cl3 119.4(3)
C22 C21 C20 118.8(3)
C22 C21 H21 120.6
C20 C21 H21 120.6
C23 C22 C21 122.0(3)
C23 C22 Cl4 119.4(3)
C21 C22 Cl4 118.6(3)
C22 C23 C18 119.1(3)
C22 C23 H23 120.5
C18 C23 H23 120.5

loop_
_geom_bond_atom_site_label_1
_geom_bond_atom_site_label_2
_geom_bond_distance
Cl1 C13 1.727(3)
Cl2 C15 1.735(4)
Cl3 C20 1.734(3)
Cl4 C22 1.748(4)
O1 C12 1.321(4)
O1 H1 0.8200
O2 C19 1.338(4)
O2 H2 0.8200
N1 C10 1.255(4)
N1 C2 1.458(4)
N2 C17 1.265(4)
N2 C6 1.457(4)
C1 C6 1.526(5)
C1 C9 1.527(4)
C1 C2 1.539(5)
C1 C5 1.539(4)
C2 C3 1.535(5)
C2 H2A 0.9800
C3 C4 1.506(5)
C3 H3A 0.9700
C3 H3B 0.9700
C4 C5 1.510(6)
C4 H4A 0.9700
C4 H4B 0.9700
C5 H5A 0.9700
C5 H5B 0.9700
C6 C7 1.537(5)
C6 H6 0.9800
C7 C8 1.540(5)
C7 H7A 0.9700
C7 H7B 0.9700
C8 C9 1.514(6)
C8 H8A 0.9700
C8 H8B 0.9700
C9 H9A 0.9700
C9 H9B 0.9700
C10 C11 1.486(4)
C10 H10 0.9300
C11 C16 1.380(5)
C11 C12 1.427(4)
C12 C13 1.402(4)
C13 C14 1.385(5)
C14 C15 1.383(5)
C14 H14 0.9300
C15 C16 1.386(4)
C16 H16 0.9300
C17 C18 1.473(4)
C17 H17 0.9300
C18 C19 1.395(4)
C18 C23 1.413(5)
C19 C20 1.399(4)
C20 C21 1.386(5)
C21 C22 1.376(5)
C21 H21 0.9300
C22 C23 1.368(4)
C23 H23 0.9300

loop_
_geom_hbond_atom_site_label_D
_geom_hbond_atom_site_label_H
_geom_hbond_atom_site_label_A
_geom_hbond_site_symmetry_A
_geom_hbond_distance_DH
_geom_hbond_distance_HA
_geom_hbond_distance_DA
_geom_hbond_angle_DHA
O2 H2 N2 . 0.82 1.88 2.597(3) 146.0
O1 H1 N1 . 0.82 1.86 2.589(3) 147.9
C2 H2A Cl1 1_454 0.98 3.10 4.005(3) 154
C7 H7B Cl1 1_554 0.97 2.87 3.734(4) 149
C14 H14 Cl2 3_667 0.93 3.01 3.886(3) 158
C6 H6 Cl3 1_656 0.98 3.10 4.027(3) 158
C3 H3A Cl3 1_556 0.97 3.00 3.874(4) 151
C21 H21 Cl4 3_464 0.93 3.01 3.886(3) 158
C23 H23 Cl4 3_565 0.93 3.16 4.023(3) 154

loop_
_geom_torsion_atom_site_label_1
_geom_torsion_atom_site_label_2
_geom_torsion_atom_site_label_3
_geom_torsion_atom_site_label_4
_geom_torsion
C10 N1 C2 C3 119.2(4)
C10 N1 C2 C1 -123.3(3)
C6 C1 C2 N1 71.0(3)
C9 C1 C2 N1 -46.3(4)
C5 C1 C2 N1 -164.0(3)
C6 C1 C2 C3 -166.5(2)
C9 C1 C2 C3 76.1(3)
C5 C1 C2 C3 -41.5(3)
N1 C2 C3 C4 156.4(3)
C1 C2 C3 C4 33.1(3)
C2 C3 C4 C5 -10.6(4)
C3 C4 C5 C1 -15.9(4)
C6 C1 C5 C4 161.9(3)
C9 C1 C5 C4 -84.3(3)
C2 C1 C5 C4 35.4(3)
C17 N2 C6 C1 -109.3(3)
C17 N2 C6 C7 134.5(3)
C9 C1 C6 N2 -163.8(3)
C2 C1 C6 N2 72.4(3)
C5 C1 C6 N2 -44.8(4)
C9 C1 C6 C7 -42.9(3)
C2 C1 C6 C7 -166.7(2)
C5 C1 C6 C7 76.1(3)
N2 C6 C7 C8 155.0(3)
C1 C6 C7 C8 33.7(3)
C6 C7 C8 C9 -11.1(4)
C7 C8 C9 C1 -15.7(4)
C6 C1 C9 C8 36.1(3)
C2 C1 C9 C8 162.4(3)
C5 C1 C9 C8 -86.1(3)
C2 N1 C10 C11 -178.2(3)
N1 C10 C11 C16 178.4(3)
N1 C10 C11 C12 1.0(5)
C16 C11 C12 O1 -178.0(3)
C10 C11 C12 O1 -0.7(5)
C16 C11 C12 C13 1.3(5)
C10 C11 C12 C13 178.6(3)
O1 C12 C13 C14 178.1(3)
C11 C12 C13 C14 -1.2(5)
O1 C12 C13 Cl1 -1.7(5)
C11 C12 C13 Cl1 179.0(3)
C12 C13 C14 C15 0.2(6)
Cl1 C13 C14 C15 180.0(3)
C13 C14 C15 C16 0.8(6)
C13 C14 C15 Cl2 -179.3(3)
C12 C11 C16 C15 -0.3(5)
C10 C11 C16 C15 -177.7(3)
C14 C15 C16 C11 -0.7(6)
Cl2 C15 C16 C11 179.4(3)
C6 N2 C17 C18 176.3(3)
N2 C17 C18 C19 3.4(5)
N2 C17 C18 C23 -175.3(3)
C23 C18 C19 O2 178.6(3)
C17 C18 C19 O2 -0.1(5)
C23 C18 C19 C20 -1.0(5)
C17 C18 C19 C20 -179.7(3)
O2 C19 C20 C21 -178.9(3)
C18 C19 C20 C21 0.7(5)
O2 C19 C20 Cl3 0.7(5)
C18 C19 C20 Cl3 -179.7(3)
C19 C20 C21 C22 0.1(6)
Cl3 C20 C21 C22 -179.5(3)
C20 C21 C22 C23 -0.6(6)
C20 C21 C22 Cl4 178.1(3)
C21 C22 C23 C18 0.3(6)
Cl4 C22 C23 C18 -178.4(3)
C19 C18 C23 C22 0.5(5)
C17 C18 C23 C22 179.2(3)
